data_2200166
loop_
_publ_author_name
'F\'abry, Jan'
'Krupkov\'a, Radmila'
'Van\<ek, P\<remysl'
'C\'isa\<rov\'a, Ivana'

_publ_section_title
;
 Ferroelastic <i>n</i>-pentylammonium dihydrogenarsenate
;
_journal_issue 4
_journal_name_full 'Acta Crystallographica Section E'
_journal_page_first o349
_journal_page_last o352
_journal_paper_doi 10.1107/S160053680100472X
_journal_volume 57
_journal_year 2001
_chemical_formula_iupac 'C5 H11 N H3 1+, H2 As O4 1-'
_chemical_formula_moiety 'C5 H11 N H3 1+, H2 As O4 1-'
_chemical_formula_structural '(C5 H11 N H3)+ (H2 As O4)-'
_chemical_formula_sum 'C5 H16 As N O4'
_chemical_formula_weight 229.107
_chemical_name_systematic
;
n-pentylammonium dihydrogenarsenate
;
_space_group_IT_number 14
_symmetry_cell_setting monoclinic
_symmetry_space_group_name_Hall '-P 2yn'
_symmetry_space_group_name_H-M 'P 1 21/n 1'
_cell_angle_alpha 90.00
_cell_angle_beta 90.5680(10)
_cell_angle_gamma 90.00
_cell_formula_units_Z 8
_cell_length_a 9.3380(3)
_cell_length_b 27.3950(8)
_cell_length_c 7.4570(8)
_cell_measurement_reflns_used 54194
_cell_measurement_temperature 290.0(10)
_cell_measurement_theta_max 27.48
_cell_measurement_theta_min 1.0
_cell_volume 1907.5(2)
_computing_cell_refinement 'HKL SCALEPACK (Otwinowski & Minor, 1997)'
_computing_data_collection 'COLLECT (Nonius, 1997-2000)'
_computing_data_reduction 'HKL DENZO and SCALEPACK (Otwinowski & Minor, 1997)'
_computing_molecular_graphics 'ORTEPIII (Burnett & Johnson, 1996)'
_computing_publication_material JANA2000
_computing_structure_refinement JANA2000
_computing_structure_solution 'JANA2000 (Pet\<r\'i\<cek & Du\<sek, 2000)'
_diffrn_ambient_temperature 290.0(10)
_diffrn_measured_fraction_theta_full 1.000
_diffrn_measurement_device 'Nonius KappaCCD'
_diffrn_measurement_method '\f and \w'
_diffrn_radiation_monochromator graphite
_diffrn_radiation_source 'fine-focus sealed X-ray tube'
_diffrn_radiation_type MoK\a
_diffrn_radiation_wavelength .71073
_diffrn_reflns_av_R_equivalents .0530
_diffrn_reflns_av_sigmaI/netI .0388
_diffrn_reflns_limit_h_max 12
_diffrn_reflns_limit_h_min -12
_diffrn_reflns_limit_k_max 35
_diffrn_reflns_limit_k_min -35
_diffrn_reflns_limit_l_max 9
_diffrn_reflns_limit_l_min 0
_diffrn_reflns_number 27031
_diffrn_reflns_theta_max 27.48
_diffrn_reflns_theta_min 1.49
_diffrn_standards_number 0
_exptl_absorpt_coefficient_mu 3.539
_exptl_absorpt_correction_T_max .868
_exptl_absorpt_correction_T_min .461
_exptl_absorpt_correction_type integration
_exptl_absorpt_process_details
;
Gaussian integration (Coppens, 1970)
;
_exptl_crystal_colour colourless
_exptl_crystal_density_diffrn 1.595
_exptl_crystal_density_meas ?
_exptl_crystal_density_method 'not measured'
_exptl_crystal_description prism
_exptl_crystal_F_000 944
_exptl_crystal_size_max .32
_exptl_crystal_size_mid .10
_exptl_crystal_size_min .04
_refine_diff_density_max .67
_refine_diff_density_min -.83
_refine_ls_extinction_method none
_refine_ls_goodness_of_fit_all 2.02
_refine_ls_goodness_of_fit_obs 1.63
_refine_ls_goodness_of_fit_ref 2.02
_refine_ls_hydrogen_treatment refall
_refine_ls_matrix_type fullcycle
_refine_ls_number_constraints 0
_refine_ls_number_parameters 327
_refine_ls_number_reflns 4365
_refine_ls_number_restraints 52
_refine_ls_R_factor_all .0703
_refine_ls_R_factor_gt .0355
_refine_ls_shift/su_max .0011
_refine_ls_shift/su_mean .0001
_refine_ls_structure_factor_coef F
_refine_ls_weighting_details 'w = 1/[\s^2^(F~o~) + 0.0001(F~o~)^2^]'
_refine_ls_weighting_scheme sigma
_refine_ls_wR_factor_all .0454
_refine_ls_wR_factor_ref .0454
_reflns_number_gt 2740
_reflns_number_total 4366
_reflns_threshold_expression I>3\s(I)
_cod_data_source_file cv6012.cif
_cod_data_source_block I
_cod_depositor_comments
;
The following automatic conversions were performed:

'_exptl_crystal_density_meas' value 'not measured' was changed to '?'
- the value is perceived as not measured.

Automatic conversion script
Id: cif_fix_values 3008 2015-01-20 13:52:24Z robertas 
;
_cod_original_cell_volume 1907.50(10)
_cod_original_sg_symbol_H-M 'P 21/n'
_cod_database_code 2200166
_cod_database_fobs_code 2200166

loop_
_symmetry_equiv_pos_as_xyz
'x, y, z'
'-x+1/2, y+1/2, -z+1/2'
'-x, -y, -z'
'x+1/2, -y+1/2, z+1/2'

loop_
_atom_site_label
_atom_site_fract_x
_atom_site_fract_y
_atom_site_fract_z
_atom_site_U_iso_or_equiv
_atom_site_adp_type
_atom_site_refinement_flags
_atom_site_occupancy
_atom_site_type_symbol
As1 .31307(3) .307442(10) .25283(3) .02457(11) Uani . 1 As
O11 .1862(2) .35199(8) .2262(3) .0434(9) Uani . 1 O
O21 .3460(2) .29710(7) .4683(2) .0384(8) Uani . 1 O
O31 .4509(2) .32376(7) .1276(2) .0353(8) Uani . 1 O
O41 .2413(2) .25415(7) .1745(2) .0372(8) Uani . 1 O
As2 .80930(3) .304597(10) .26180(3) .02493(12) Uani . 1 As
O12 .6922(3) .35176(8) .2620(3) .0430(9) Uani . 1 O
O22 .8455(2) .29388(8) .0409(2) .0405(9) Uani . 1 O
O32 .9521(2) .32228(7) .3745(2) .0363(8) Uani . 1 O
O42 .7361(2) .25369(6) .3420(2) .0350(8) Uani . 1 O
N1 .9655(3) .68617(9) .2684(3) .0323(10) Uani . 1 N
C11 .8867(4) .63951(12) .2472(4) .0363(13) Uani . 1 C
C21 .9866(4) .59597(12) .2549(4) .0390(13) Uani . 1 C
C31 .9051(4) .54822(14) .2469(5) .0446(15) Uani . 1 C
C41 1.0003(5) .50296(13) .2490(5) .0472(15) Uani . 1 C
C51 .9154(6) .45551(15) .2440(6) .069(2) Uani . 1 C
N2 .4732(3) .68587(10) .2308(3) .0326(10) Uani . 1 N
C12 .3916(4) .63946(12) .2493(4) .0343(12) Uani . 1 C
C22 .4886(4) .59559(12) .2450(4) .0355(12) Uani . 1 C
C32 .4038(4) .54833(13) .2519(5) .0436(14) Uani . 1 C
C42 .4983(5) .50296(13) .2507(5) .0480(15) Uani . 1 C
C52 .4136(6) .45545(15) .2524(6) .064(2) Uani . 1 C
H1n1 1.002(2) .6862(9) .380(2) .080(14) Uiso D 1 H
H2n1 .908(2) .7118(8) .256(2) .033(10) Uiso D 1 H
H3n1 1.035(2) .6882(9) .190(3) .032(10) Uiso D 1 H
H1c11 .818(2) .6360(11) .338(2) .045(10) Uiso D 1 H
H2c11 .840(2) .6403(12) .135(2) .070(12) Uiso D 1 H
H1c21 1.049(2) .6013(12) .157(2) .057(11) Uiso D 1 H
H2c21 1.042(2) .5950(12) .362(2) .067(12) Uiso D 1 H
H1c31 .841(2) .5480(12) .344(2) .056(11) Uiso D 1 H
H2c31 .852(2) .5475(11) .137(2) .051(11) Uiso D 1 H
H1c41 1.058(2) .5036(10) .144(2) .038(10) Uiso D 1 H
H2c41 1.061(2) .5056(9) .351(2) .028(9) Uiso D 1 H
H1c51 .856(2) .4533(12) .343(3) .074(15) Uiso D 1 H
H2c51 .985(3) .4303(12) .249(3) .095(17) Uiso D 1 H
H3c51 .859(3) .4522(13) .136(3) .111(18) Uiso D 1 H
H1n2 .539(2) .6849(8) .320(2) .025(8) Uiso D 1 H
H2n2 .421(3) .7120(9) .239(2) .080(16) Uiso D 1 H
H3n2 .517(2) .6851(8) .126(2) .021(8) Uiso D 1 H
H1c12 .325(2) .6390(9) .152(2) .021(8) Uiso D 1 H
H2c12 .342(2) .6390(10) .358(2) .043(10) Uiso D 1 H
H1c22 .539(2) .5985(11) .136(2) .050(10) Uiso D 1 H
H2c22 .554(2) .5989(11) .342(2) .043(10) Uiso D 1 H
H1c32 .351(2) .5509(10) .360(2) .042(10) Uiso D 1 H
H2c32 .339(2) .5498(13) .153(2) .075(14) Uiso D 1 H
H1c42 .552(2) .5040(10) .143(2) .041(10) Uiso D 1 H
H2c42 .562(2) .5054(10) .351(2) .034(9) Uiso D 1 H
H1c52 .359(2) .4523(11) .356(3) .067(13) Uiso D 1 H
H2c52 .485(3) .4295(11) .250(3) .074(14) Uiso D 1 H
H3c52 .351(2) .4518(11) .150(3) .078(14) Uiso D 1 H
HO11 .104(3) .3383(13) .284(4) .067(13) Uiso D 1 H
HO41 .250(4) .2488(12) .049(3) .096(14) Uiso D 1 H
HO12 .603(3) .3402(14) .239(4) .070(15) Uiso D 1 H
HO22 .857(5) .2615(9) .027(5) .15(2) Uiso D 1 H

loop_
_atom_site_aniso_label
_atom_site_aniso_U_11
_atom_site_aniso_U_22
_atom_site_aniso_U_33
_atom_site_aniso_U_12
_atom_site_aniso_U_13
_atom_site_aniso_U_23
_atom_site_aniso_type_symbol
As1 .0251(2) .02775(19) .02088(18) -.00111(16) .00106(14) .00268(12) As
O11 .0326(18) .0381(14) .0596(16) .0062(13) .0076(13) .0161(11) O
O21 .0528(19) .0398(13) .0226(11) -.0086(12) -.0046(11) .0059(8) O
O31 .0278(15) .0520(14) .0263(11) -.0058(12) .0065(10) .0026(9) O
O41 .0495(18) .0381(13) .0242(12) -.0159(12) .0048(11) -.0041(9) O
As2 .0252(2) .02890(19) .02063(18) -.00158(16) -.00088(14) -.00086(12) As
O12 .0326(18) .0347(14) .0617(16) .0022(13) -.0051(13) -.0066(10) O
O22 .062(2) .0356(14) .0235(12) -.0058(13) .0051(11) .0005(9) O
O32 .0276(15) .0534(14) .0278(11) -.0065(12) -.0020(10) .0005(9) O
O42 .0490(17) .0334(12) .0226(11) -.0079(11) -.0041(10) .0027(8) O
N1 .028(2) .0341(17) .0350(17) .0041(15) .0023(15) .0010(12) N
C11 .038(2) .034(2) .037(2) -.0064(19) -.003(2) -.0010(15) C
C21 .036(2) .036(2) .045(2) .001(2) .002(2) -.0003(16) C
C31 .047(3) .041(2) .046(2) -.004(2) -.002(2) -.0032(17) C
C41 .057(3) .039(2) .045(2) .004(2) -.003(2) -.0006(17) C
C51 .105(5) .031(2) .070(3) -.009(2) -.005(3) .0051(19) C
N2 .035(2) .0341(17) .0285(17) -.0004(16) -.0011(15) .0015(11) N
C12 .029(2) .035(2) .038(2) .0019(18) .0044(18) -.0009(15) C
C22 .033(2) .033(2) .041(2) -.0012(19) -.0003(19) -.0011(15) C
C32 .048(3) .032(2) .051(2) -.003(2) -.001(2) .0012(17) C
C42 .060(3) .040(2) .044(2) .004(2) .000(2) -.0031(17) C
C52 .087(4) .039(2) .065(3) -.005(2) .000(3) -.0006(19) C

loop_
_atom_type_symbol
_atom_type_scat_dispersion_real
_atom_type_scat_dispersion_imag
_atom_type_scat_source
As .05 2.006 International_Tables_vol_IV_Table_2.2A_and_2.3.1
O .011 .006 International_Tables_vol_IV_Table_2.2A_and_2.3.1
N .004 .003 International_Tables_vol_IV_Table_2.2A_and_2.3.1
C .002 .002 International_Tables_vol_IV_Table_2.2A_and_2.3.1
H .000 .000 International_Tables_vol_IV_Table_2.2A_and_2.3.1

loop_
_geom_angle_atom_site_label_1
_geom_angle_atom_site_label_2
_geom_angle_atom_site_label_3
_geom_angle
_geom_angle_publ_flag
O11 As1 O21 110.86(11) no
O11 As1 O31 106.41(11) no
O11 As1 O41 107.53(12) no
O21 As1 O31 117.02(11) no
O21 As1 O41 104.71(10) no
O31 As1 O41 110.01(10) no
O12 As2 O22 105.42(11) no
O12 As2 O32 107.20(11) no
O12 As2 O42 111.77(12) no
O22 As2 O32 112.10(11) no
O22 As2 O42 106.71(10) no
O32 As2 O42 113.41(10) no

loop_
_geom_bond_atom_site_label_1
_geom_bond_atom_site_label_2
_geom_bond_site_symmetry_1
_geom_bond_site_symmetry_2
_geom_bond_distance
_geom_bond_publ_flag
As1 O11 . . 1.711(2) yes
As1 O21 . . 1.6575(19) yes
As1 O31 . . 1.659(2) yes
As1 O41 . . 1.707(2) yes
As2 O12 . . 1.693(2) yes
As2 O22 . . 1.710(2) yes
As2 O32 . . 1.642(2) yes
As2 O42 . . 1.667(2) yes
O11 HO11 . . .96(3) yes
O41 HO41 . . .95(2) yes
O12 HO12 . . .90(3) yes
O22 HO22 . . .90(2) yes
N1 C11 . . 1.483(4) yes
C11 C21 . . 1.515(5) yes
C21 C31 . . 1.514(5) yes
C31 C41 . . 1.526(5) yes
C41 C51 . . 1.523(6) yes
N2 C12 . . 1.489(4) yes
C12 C22 . . 1.505(5) yes
C22 C32 . . 1.519(5) yes
C32 C42 . . 1.525(5) yes
C42 C52 . . 1.523(6) yes
N1 H1n1 . . .90(2) no
N1 H2n1 . . .89(2) no
N1 H3n1 . . .88(2) no
C11 H1c11 . . .94(2) no
C11 H2c11 . . .939(18) no
C21 H1c21 . . .95(2) no
C21 H2c21 . . .95(2) no
C31 H1c31 . . .95(2) no
C31 H2c31 . . .950(18) no
C41 H1c41 . . .953(19) no
C41 H2c41 . . .948(18) no
C51 H1c51 . . .93(2) no
C51 H2c51 . . .95(3) no
C51 H3c51 . . .96(2) no
N2 H1n2 . . .90(2) no
N2 H2n2 . . .87(2) no
N2 H3n2 . . .890(18) no
C12 H1c12 . . .953(17) no
C12 H2c12 . . .941(17) no
C22 H1c22 . . .949(18) no
C22 H2c22 . . .95(2) no
C32 H1c32 . . .949(19) no
C32 H2c32 . . .95(2) no
C42 H1c42 . . .950(19) no
C42 H2c42 . . .95(2) no
C52 H1c52 . . .93(2) no
C52 H2c52 . . .98(3) no
C52 H3c52 . . .97(2) no

loop_
_geom_hbond_atom_site_label_D
_geom_hbond_atom_site_label_H
_geom_hbond_atom_site_label_A
_geom_hbond_site_symmetry_A
_geom_hbond_distance_DH
_geom_hbond_distance_DA
_geom_hbond_angle_DHA
_geom_hbond_publ_flag
O11 HO11 O32 1_455 .96(3) 2.591(3) 172(3) yes
O41 HO41 O42 4_454 .95(2) 2.489(3) 168(4) yes
O12 HO12 O31 . .90(3) 2.574(3) 161(3) yes
O22 HO22 O21 4_554 .90(3) 2.550(3) 167(5) yes
N1 H3n1 O22 3_765 .88(2) 2.969(4) 162(2) yes
N1 H1n1 O32 3_766 .90(2) 2.774(3) 168(2) yes
N1 H2n1 O42 2_655 .88(2) 2.759(4) 160(2) yes
N2 H1n2 O21 3_666 .90(2) 2.833(4) 162(2) yes
N2 H3n2 O31 3_665 .89(2) 2.785(3) 161(2) yes
N2 H2n2 O41 2_555 .87(3) 2.835(4) 157(2) yes

loop_
_cod_related_entry_id
_cod_related_entry_database
_cod_related_entry_code
1 ChemSpider 30654610
